data_1541539
loop_
_publ_author_name
'Perrault, G.'

_publ_section_title
;
 La composition chimique et la structure cristalline du pyrochlore d'Oka,
 P.Q.
;
_journal_name_full 'Canadian Mineralogist'
_journal_page_first 383
_journal_page_last 402
_journal_volume 9
_journal_year 1968
_chemical_formula_sum
'Ca9.56 Ce0.7 F3.44 Fe0.41 H1.2 La0.13 Mg0.4 Mn0.016 Na5.04 Nb12.98 Nd0.33 O51.87 Sr0.22 Ta0.048 Te0.016 Th0.34 Ti1.99 Y0.016 Zr0.5'
_chemical_name_systematic
;
(Na5.04 Ca9.56 Sr0.22 Mn0.016 Mg0.4 Ce0.7 La0.13 Nd0.33 Y0.016 Th0.34 Te0.016) 
(Nb12.98 Ta0.048 Ti1.99 Zr0.5 Fe0.41) O50.67 (O H)1.2 F3.44
;
_space_group_IT_number 227
_symmetry_space_group_name_Hall 'F 4d 2 3 -1d'
_symmetry_space_group_name_H-M 'F d -3 m :1'
_cell_angle_alpha 90
_cell_angle_beta 90
_cell_angle_gamma 90
_cell_formula_units_Z 1
_cell_length_a 10.428
_cell_length_b 10.428
_cell_length_c 10.428
_cell_volume 1133.974
_citation_journal_id_ASTM CAMIA6
_cod_data_source_file Perrault_CAMIA6_1968_91.cif
_cod_data_source_block
H1.2Ca9.56Ce0.7F3.44Fe0.41La0.13Mg0.4Mn0.016Na5.04Nb12.98Nd0.33O51.87Sr0.22Ta0.048Te0.016Th0.34Ti1.99Y0.016Zr0.5
_cod_original_sg_symbol_Hall '-F 4vw 2vw 3 (x+1/8,y+1/8,z+1/8)'
_cod_original_formula_sum
;
H1.2 Ca9.56 Ce0.7 F3.44 Fe0.41 La0.13 Mg0.4 Mn0.016 Na5.04 Nb12.98 Nd0.33 
O51.87 Sr0.22 Ta0.048 Te0.016 Th0.34 Ti1.99 Y0.016 Zr0.5
;
_cod_database_code 1541539

loop_
_symmetry_equiv_pos_as_xyz
x,y,z
-y+1/4,x+1/4,z+1/4
-x,-y+1/2,z+1/2
y+3/4,-x+1/4,z+3/4
x,-y+1/2,-z+1/2
y+3/4,x+1/4,-z+3/4
-x,y,-z
-y+1/4,-x+1/4,-z+1/4
z,x,y
-x+1/4,z+1/4,y+1/4
-z,-x+1/2,y+1/2
x+3/4,-z+1/4,y+3/4
z,-x+1/2,-y+1/2
x+3/4,z+1/4,-y+3/4
-z,x,-y
-x+1/4,-z+1/4,-y+1/4
y,z,x
y+1/2,-z,-x+1/2
z+1/4,y+3/4,-x+3/4
-y+1/2,z+1/2,-x
-z+1/4,-y+3/4,-x+3/4
-y+1/2,-z+1/2,x
z+1/4,-y+1/4,x+1/4
-z+3/4,y+1/4,x+3/4
-x+1/4,-y+1/4,-z+1/4
y,-x,-z
x+1/4,y-1/4,-z-1/4
-y-1/2,x,-z-1/2
-x+1/4,y-1/4,z-1/4
-y-1/2,-x,z-1/2
x+1/4,-y+1/4,z+1/4
y,x,z
-z+1/4,-x+1/4,-y+1/4
x,-z,-y
z+1/4,x-1/4,-y-1/4
-x-1/2,z,-y-1/2
-z+1/4,x-1/4,y-1/4
-x-1/2,-z,y-1/2
z+1/4,-x+1/4,y+1/4
x,z,y
-y+1/4,-z+1/4,-x+1/4
-y-1/4,z+1/4,x-1/4
-z,-y-1/2,x-1/2
y-1/4,-z-1/4,x+1/4
z,y-1/2,x-1/2
y-1/4,z-1/4,-x+1/4
-z,y,-x
z-1/2,-y,-x-1/2
x,y+1/2,z+1/2
-y+1/4,x+3/4,z+3/4
-x,-y+1,z+1
y+3/4,-x+3/4,z+5/4
x,-y+1,-z+1
y+3/4,x+3/4,-z+5/4
-x,y+1/2,-z+1/2
-y+1/4,-x+3/4,-z+3/4
z,x+1/2,y+1/2
-x+1/4,z+3/4,y+3/4
-z,-x+1,y+1
x+3/4,-z+3/4,y+5/4
z,-x+1,-y+1
x+3/4,z+3/4,-y+5/4
-z,x+1/2,-y+1/2
-x+1/4,-z+3/4,-y+3/4
y,z+1/2,x+1/2
y+1/2,-z+1/2,-x+1
z+1/4,y+5/4,-x+5/4
-y+1/2,z+1,-x+1/2
-z+1/4,-y+5/4,-x+5/4
-y+1/2,-z+1,x+1/2
z+1/4,-y+3/4,x+3/4
-z+3/4,y+3/4,x+5/4
-x+1/4,-y+3/4,-z+3/4
y,-x+1/2,-z+1/2
x+1/4,y+1/4,-z+1/4
-y-1/2,x+1/2,-z
-x+1/4,y+1/4,z+1/4
-y-1/2,-x+1/2,z
x+1/4,-y+3/4,z+3/4
y,x+1/2,z+1/2
-z+1/4,-x+3/4,-y+3/4
x,-z+1/2,-y+1/2
z+1/4,x+1/4,-y+1/4
-x-1/2,z+1/2,-y
-z+1/4,x+1/4,y+1/4
-x-1/2,-z+1/2,y
z+1/4,-x+3/4,y+3/4
x,z+1/2,y+1/2
-y+1/4,-z+3/4,-x+3/4
-y-1/4,z+3/4,x+1/4
-z,-y,x
y-1/4,-z+1/4,x+3/4
z,y,x
y-1/4,z+1/4,-x+3/4
-z,y+1/2,-x+1/2
z-1/2,-y+1/2,-x
x+1/2,y,z+1/2
-y+3/4,x+1/4,z+3/4
-x+1/2,-y+1/2,z+1
y+5/4,-x+1/4,z+5/4
x+1/2,-y+1/2,-z+1
y+5/4,x+1/4,-z+5/4
-x+1/2,y,-z+1/2
-y+3/4,-x+1/4,-z+3/4
z+1/2,x,y+1/2
-x+3/4,z+1/4,y+3/4
-z+1/2,-x+1/2,y+1
x+5/4,-z+1/4,y+5/4
z+1/2,-x+1/2,-y+1
x+5/4,z+1/4,-y+5/4
-z+1/2,x,-y+1/2
-x+3/4,-z+1/4,-y+3/4
y+1/2,z,x+1/2
y+1,-z,-x+1
z+3/4,y+3/4,-x+5/4
-y+1,z+1/2,-x+1/2
-z+3/4,-y+3/4,-x+5/4
-y+1,-z+1/2,x+1/2
z+3/4,-y+1/4,x+3/4
-z+5/4,y+1/4,x+5/4
-x+3/4,-y+1/4,-z+3/4
y+1/2,-x,-z+1/2
x+3/4,y-1/4,-z+1/4
-y,x,-z
-x+3/4,y-1/4,z+1/4
-y,-x,z
x+3/4,-y+1/4,z+3/4
y+1/2,x,z+1/2
-z+3/4,-x+1/4,-y+3/4
x+1/2,-z,-y+1/2
z+3/4,x-1/4,-y+1/4
-x,z,-y
-z+3/4,x-1/4,y+1/4
-x,-z,y
z+3/4,-x+1/4,y+3/4
x+1/2,z,y+1/2
-y+3/4,-z+1/4,-x+3/4
-y+1/4,z+1/4,x+1/4
-z+1/2,-y-1/2,x
y+1/4,-z-1/4,x+3/4
z+1/2,y-1/2,x
y+1/4,z-1/4,-x+3/4
-z+1/2,y,-x+1/2
z,-y,-x
x+1/2,y+1/2,z
-y+3/4,x+3/4,z+1/4
-x+1/2,-y+1,z+1/2
y+5/4,-x+3/4,z+3/4
x+1/2,-y+1,-z+1/2
y+5/4,x+3/4,-z+3/4
-x+1/2,y+1/2,-z
-y+3/4,-x+3/4,-z+1/4
z+1/2,x+1/2,y
-x+3/4,z+3/4,y+1/4
-z+1/2,-x+1,y+1/2
x+5/4,-z+3/4,y+3/4
z+1/2,-x+1,-y+1/2
x+5/4,z+3/4,-y+3/4
-z+1/2,x+1/2,-y
-x+3/4,-z+3/4,-y+1/4
y+1/2,z+1/2,x
y+1,-z+1/2,-x+1/2
z+3/4,y+5/4,-x+3/4
-y+1,z+1,-x
-z+3/4,-y+5/4,-x+3/4
-y+1,-z+1,x
z+3/4,-y+3/4,x+1/4
-z+5/4,y+3/4,x+3/4
-x+3/4,-y+3/4,-z+1/4
y+1/2,-x+1/2,-z
x+3/4,y+1/4,-z-1/4
-y,x+1/2,-z-1/2
-x+3/4,y+1/4,z-1/4
-y,-x+1/2,z-1/2
x+3/4,-y+3/4,z+1/4
y+1/2,x+1/2,z
-z+3/4,-x+3/4,-y+1/4
x+1/2,-z+1/2,-y
z+3/4,x+1/4,-y-1/4
-x,z+1/2,-y-1/2
-z+3/4,x+1/4,y-1/4
-x,-z+1/2,y-1/2
z+3/4,-x+3/4,y+1/4
x+1/2,z+1/2,y
-y+3/4,-z+3/4,-x+1/4
-y+1/4,z+3/4,x-1/4
-z+1/2,-y,x-1/2
y+1/4,-z+1/4,x+1/4
z+1/2,y,x-1/2
y+1/4,z+1/4,-x+1/4
-z+1/2,y+1/2,-x
z,-y+1/2,-x-1/2

loop_
_atom_site_label
_atom_site_type_symbol
_atom_site_fract_x
_atom_site_fract_y
_atom_site_fract_z
_atom_site_occupancy
_atom_site_U_iso_or_equiv
Te1 Te+4 0.125 0.125 0.125 0.001 0.0
Nb1 Nb+5 0.625 0.625 0.625 0.811 0.0
Ca1 Ca+2 0.125 0.125 0.125 0.598 0.0
Na1 Na+1 0.125 0.125 0.125 0.315 0.0
La1 La+3 0.125 0.125 0.125 0.008 0.0
Sr1 Sr+2 0.125 0.125 0.125 0.014 0.0
Mg1 Mg+2 0.125 0.125 0.125 0.025 0.0
Ce1 Ce+3 0.125 0.125 0.125 0.044 0.0
Y1 Y+3 0.125 0.125 0.125 0.001 0.0
Ti1 Ti+4 0.625 0.625 0.625 0.124 0.0
Th1 Th+4 0.125 0.125 0.125 0.021 0.0
O1 O-2 0 0 0 0.484 0.0
Fe1 Fe+3 0.625 0.625 0.625 0.026 0.0
Ta1 Ta+5 0.625 0.625 0.625 0.003 0.0
Zr1 Zr+4 0.625 0.625 0.625 0.031 0.0
Mn1 Mn+2 0.125 0.125 0.125 0.001 0.0
O2 O-2 0.316 0 0 1 0.0
F1 F-1 0 0 0 0.43 0.0
Nd1 Nd+3 0.125 0.125 0.125 0.021 0.0
